data_4325891
loop_
_publ_author_name
'Zahida P. Malik'
'Oksana Sologub'
'Andriy Grytsiv'
'Gerald Giester'
'Peter F. Rogl'

_publ_section_title
;
 Crystal Structure of Novel Ni-Zn Borides: First Observation of a
 Boron-Metal Nested Cage Unit: B20Ni6
;
_journal_name_full 'Inorganic Chemistry'
_journal_page_first 7669
_journal_page_last 7675
_journal_paper_doi 10.1021/ic2007167
_journal_volume 50
_journal_year 2011
_chemical_formula_sum 'B2 Ni3 Zn'
_chemical_formula_weight 263.08
_chemical_name_systematic
;
 ?
;
_space_group_IT_number 12
_symmetry_cell_setting monoclinic
_symmetry_space_group_name_Hall '-C 2y'
_symmetry_space_group_name_H-M 'C 1 2/m 1'
_atom_sites_solution_hydrogens geom
_atom_sites_solution_primary direct
_atom_sites_solution_secondary difmap
_audit_creation_method SHELXL-97
_audit_update_record
;
2011-06-14 # Formatted by publCIF
;
_cell_angle_alpha 90.00
_cell_angle_beta 101.096(2)
_cell_angle_gamma 90.00
_cell_formula_units_Z 4
_cell_length_a 9.5101(4)
_cell_length_b 2.8921(4)
_cell_length_c 8.4366(3)
_cell_measurement_temperature 293(2)
_cell_measurement_theta_max 35.60
_cell_measurement_theta_min 2.46
_cell_volume 227.70(3)
_computing_structure_refinement 'SHELXL-97 (Sheldrick, 1997)'
_diffrn_ambient_temperature 293(2)
_diffrn_measured_fraction_theta_full 0.967
_diffrn_measured_fraction_theta_max 0.967
_diffrn_radiation_monochromator graphite
_diffrn_radiation_source 'fine-focus sealed tube'
_diffrn_radiation_type MoK\a
_diffrn_radiation_wavelength 0.71073
_diffrn_reflns_av_R_equivalents 0.0171
_diffrn_reflns_av_sigmaI/netI 0.0241
_diffrn_reflns_limit_h_max 15
_diffrn_reflns_limit_h_min -15
_diffrn_reflns_limit_k_max 4
_diffrn_reflns_limit_k_min -4
_diffrn_reflns_limit_l_max 13
_diffrn_reflns_limit_l_min -13
_diffrn_reflns_number 960
_diffrn_reflns_theta_full 35.60
_diffrn_reflns_theta_max 35.60
_diffrn_reflns_theta_min 2.46
_exptl_absorpt_coefficient_mu 34.402
_exptl_crystal_colour gray
_exptl_crystal_density_diffrn 7.674
_exptl_crystal_description prism
_exptl_crystal_F_000 496
_refine_diff_density_max 1.593
_refine_diff_density_min -1.334
_refine_diff_density_rms 0.309
_refine_ls_extinction_coef 0.0129(7)
_refine_ls_extinction_expression Fc^*^=kFc[1+0.001xFc^2^\l^3^/sin(2\q)]^-1/4^
_refine_ls_extinction_method SHELXL
_refine_ls_goodness_of_fit_ref 0.692
_refine_ls_hydrogen_treatment mixed
_refine_ls_matrix_type full
_refine_ls_number_parameters 34
_refine_ls_number_reflns 593
_refine_ls_number_restraints 0
_refine_ls_restrained_S_all 0.692
_refine_ls_R_factor_all 0.0252
_refine_ls_R_factor_gt 0.0202
_refine_ls_shift/su_max 0.000
_refine_ls_shift/su_mean 0.000
_refine_ls_structure_factor_coef Fsqd
_refine_ls_weighting_details 'calc w=1/[\s^2^(Fo^2^)+(0.0323P)^2^+9.8215P] where P=(Fo^2^+2Fc^2^)/3'
_refine_ls_weighting_scheme calc
_refine_ls_wR_factor_gt 0.0464
_refine_ls_wR_factor_ref 0.0536
_reflns_number_gt 527
_reflns_number_total 613
_reflns_threshold_expression >2sigma(I)
_cod_data_source_file ic2007167_si_002_3.cif
_cod_data_source_block niznb4
_cod_original_cell_volume 227.7(3)
_cod_original_sg_symbol_H-M 'C 2/m'
_cod_database_code 4325891

loop_
_symmetry_equiv_pos_as_xyz
'x, y, z'
'-x, y, -z'
'x+1/2, y+1/2, z'
'-x+1/2, y+1/2, -z'
'-x, -y, -z'
'x, -y, z'
'-x+1/2, -y+1/2, -z'
'x+1/2, -y+1/2, z'

loop_
_atom_site_label
_atom_site_type_symbol
_atom_site_fract_x
_atom_site_fract_y
_atom_site_fract_z
_atom_site_U_iso_or_equiv
_atom_site_adp_type
_atom_site_occupancy
_atom_site_symmetry_multiplicity
_atom_site_calc_flag
_atom_site_refinement_flags
Ni1 Ni 0.21879(5) 0.0000 0.25127(6) 0.00467(12) Uani 1 2 d S
Ni2 Ni 0.49680(5) 0.0000 0.28968(6) 0.00506(12) Uani 1 2 d S
Ni3 Ni 0.63894(5) 0.0000 0.00305(6) 0.00500(12) Uani 1 2 d S
Zn1 Zn 0.13845(5) 0.0000 0.52534(5) 0.00642(12) Uani 1 2 d S
B1 B 0.1550(4) 0.0000 0.8151(5) 0.0062(7) Uiso 1 2 d S
B2 B 0.0145(5) 0.0000 0.1119(5) 0.0069(7) Uiso 1 2 d S

loop_
_atom_site_aniso_label
_atom_site_aniso_U_11
_atom_site_aniso_U_22
_atom_site_aniso_U_33
_atom_site_aniso_U_23
_atom_site_aniso_U_13
_atom_site_aniso_U_12
Ni1 0.0041(2) 0.0057(2) 0.00413(19) 0.000 0.00080(14) 0.000
Ni2 0.0049(2) 0.0053(2) 0.0051(2) 0.000 0.00134(14) 0.000
Ni3 0.0050(2) 0.0052(2) 0.0048(2) 0.000 0.00083(14) 0.000
Zn1 0.0068(2) 0.0080(2) 0.00452(19) 0.000 0.00134(14) 0.000

loop_
_atom_type_symbol
_atom_type_description
_atom_type_scat_dispersion_real
_atom_type_scat_dispersion_imag
_atom_type_scat_source
B B 0.0013 0.0007 'International Tables Vol C Tables 4.2.6.8 and 6.1.1.4'
Ni Ni 0.3393 1.1124 'International Tables Vol C Tables 4.2.6.8 and 6.1.1.4'
Zn Zn 0.2839 1.4301 'International Tables Vol C Tables 4.2.6.8 and 6.1.1.4'

loop_
_geom_angle_atom_site_label_1
_geom_angle_atom_site_label_2
_geom_angle_atom_site_label_3
_geom_angle
_geom_angle_site_symmetry_1
_geom_angle_site_symmetry_3
B1 Ni1 B1 91.11(19) 7_556 7_546
B1 Ni1 B2 112.61(14) 7_556 .
B1 Ni1 B2 112.61(14) 7_546 .
B1 Ni1 Ni3 106.14(12) 7_556 3_445
B1 Ni1 Ni3 57.61(12) 7_546 3_445
B2 Ni1 Ni3 55.37(9) . 3_445
B1 Ni1 Ni3 57.61(12) 7_556 3_455
B1 Ni1 Ni3 106.14(12) 7_546 3_455
B2 Ni1 Ni3 55.37(9) . 3_455
Ni3 Ni1 Ni3 69.47(8) 3_445 3_455
B1 Ni1 Zn1 62.60(12) 7_556 7_556
B1 Ni1 Zn1 110.46(12) 7_546 7_556
B2 Ni1 Zn1 136.76(7) . 7_556
Ni3 Ni1 Zn1 164.85(3) 3_445 7_556
Ni3 Ni1 Zn1 108.60(7) 3_455 7_556
B1 Ni1 Zn1 110.46(12) 7_556 7_546
B1 Ni1 Zn1 62.60(12) 7_546 7_546
B2 Ni1 Zn1 136.76(7) . 7_546
Ni3 Ni1 Zn1 108.60(7) 3_445 7_546
Ni3 Ni1 Zn1 164.85(3) 3_455 7_546
Zn1 Ni1 Zn1 69.10(8) 7_556 7_546
B1 Ni1 Zn1 122.88(11) 7_556 .
B1 Ni1 Zn1 122.88(11) 7_546 .
B2 Ni1 Zn1 95.86(12) . .
Ni3 Ni1 Zn1 130.43(3) 3_445 .
Ni3 Ni1 Zn1 130.43(3) 3_455 .
Zn1 Ni1 Zn1 62.83(2) 7_556 .
Zn1 Ni1 Zn1 62.83(2) 7_546 .
B1 Ni1 Ni2 52.58(10) 7_556 .
B1 Ni1 Ni2 52.58(10) 7_546 .
B2 Ni1 Ni2 153.11(12) . .
Ni3 Ni1 Ni2 103.79(2) 3_445 .
Ni3 Ni1 Ni2 103.79(2) 3_455 .
Zn1 Ni1 Ni2 61.58(2) 7_556 .
Zn1 Ni1 Ni2 61.58(2) 7_546 .
Zn1 Ni1 Ni2 111.03(2) . .
B1 Ni1 Ni2 163.52(11) 7_556 3_445
B1 Ni1 Ni2 100.01(11) 7_546 3_445
B2 Ni1 Ni2 51.80(9) . 3_445
Ni3 Ni1 Ni2 70.64(4) 3_445 3_445
Ni3 Ni1 Ni2 107.17(4) 3_455 3_445
Zn1 Ni1 Ni2 123.14(4) 7_556 3_445
Zn1 Ni1 Ni2 85.58(5) 7_546 3_445
Zn1 Ni1 Ni2 60.31(2) . 3_445
Ni2 Ni1 Ni2 143.66(4) . 3_445
B1 Ni1 Ni2 100.01(11) 7_556 3_455
B1 Ni1 Ni2 163.52(11) 7_546 3_455
B2 Ni1 Ni2 51.80(9) . 3_455
Ni3 Ni1 Ni2 107.17(4) 3_445 3_455
Ni3 Ni1 Ni2 70.64(4) 3_455 3_455
Zn1 Ni1 Ni2 85.58(5) 7_556 3_455
Zn1 Ni1 Ni2 123.14(4) 7_546 3_455
Zn1 Ni1 Ni2 60.31(2) . 3_455
Ni2 Ni1 Ni2 143.66(4) . 3_455
Ni2 Ni1 Ni2 66.71(7) 3_445 3_455
B1 Ni1 Ni3 51.49(10) 7_556 5_655
B1 Ni1 Ni3 51.49(10) 7_546 5_655
B2 Ni1 Ni3 96.07(12) . 5_655
Ni3 Ni1 Ni3 57.98(2) 3_445 5_655
Ni3 Ni1 Ni3 57.98(2) 3_455 5_655
Zn1 Ni1 Ni3 107.76(2) 7_556 5_655
Zn1 Ni1 Ni3 107.76(2) 7_546 5_655
Zn1 Ni1 Ni3 168.07(3) . 5_655
Ni2 Ni1 Ni3 57.035(18) . 5_655
Ni2 Ni1 Ni3 128.59(3) 3_445 5_655
Ni2 Ni1 Ni3 128.59(3) 3_455 5_655
B1 Ni2 B1 86.36(17) 7_546 7_556
B1 Ni2 B2 51.42(16) 7_546 3_545
B1 Ni2 B2 108.23(15) 7_556 3_545
B1 Ni2 B2 108.23(15) 7_546 3
B1 Ni2 B2 51.42(16) 7_556 3
B2 Ni2 B2 86.34(17) 3_545 3
B1 Ni2 Ni3 54.47(10) 7_546 5_655
B1 Ni2 Ni3 54.47(10) 7_556 5_655
B2 Ni2 Ni3 53.76(10) 3_545 5_655
B2 Ni2 Ni3 53.76(10) 3 5_655
B1 Ni2 Ni1 49.57(10) 7_546 .
B1 Ni2 Ni1 49.57(10) 7_556 .
B2 Ni2 Ni1 97.44(12) 3_545 .
B2 Ni2 Ni1 97.44(12) 3 .
Ni3 Ni2 Ni1 64.376(19) 5_655 .
B1 Ni2 Zn1 155.17(11) 7_546 3
B1 Ni2 Zn1 98.64(11) 7_556 3
B2 Ni2 Zn1 144.97(12) 3_545 3
B2 Ni2 Zn1 93.53(11) 3 3
Ni3 Ni2 Zn1 145.63(4) 5_655 3
Ni1 Ni2 Zn1 117.23(2) . 3
B1 Ni2 Zn1 98.64(11) 7_546 3_545
B1 Ni2 Zn1 155.17(11) 7_556 3_545
B2 Ni2 Zn1 93.53(11) 3_545 3_545
B2 Ni2 Zn1 144.97(12) 3 3_545
Ni3 Ni2 Zn1 145.63(4) 5_655 3_545
Ni1 Ni2 Zn1 117.23(2) . 3_545
Zn1 Ni2 Zn1 67.20(7) 3 3_545
B1 Ni2 Ni1 145.57(12) 7_546 3
B1 Ni2 Ni1 94.15(11) 7_556 3
B2 Ni2 Ni1 96.50(12) 3_545 3
B2 Ni2 Ni1 50.27(12) 3 3
Ni3 Ni2 Ni1 98.57(2) 5_655 3
Ni1 Ni2 Ni1 143.66(4) . 3
Zn1 Ni2 Ni1 58.73(3) 3 3
Zn1 Ni2 Ni1 95.14(5) 3_545 3
B1 Ni2 Ni1 94.15(11) 7_546 3_545
B1 Ni2 Ni1 145.57(12) 7_556 3_545
B2 Ni2 Ni1 50.27(12) 3_545 3_545
B2 Ni2 Ni1 96.50(12) 3 3_545
Ni3 Ni2 Ni1 98.57(2) 5_655 3_545
Ni1 Ni2 Ni1 143.66(4) . 3_545
Zn1 Ni2 Ni1 95.14(5) 3 3_545
Zn1 Ni2 Ni1 58.73(3) 3_545 3_545
Ni1 Ni2 Ni1 66.71(7) 3 3_545
B1 Ni2 Zn1 104.53(11) 7_546 7_556
B1 Ni2 Zn1 60.02(11) 7_556 7_556
B2 Ni2 Zn1 155.48(12) 3_545 7_556
B2 Ni2 Zn1 99.17(11) 3 7_556
Ni3 Ni2 Zn1 111.01(2) 5_655 7_556
Ni1 Ni2 Zn1 58.25(2) . 7_556
Zn1 Ni2 Zn1 59.00(3) 3 7_556
Zn1 Ni2 Zn1 95.27(5) 3_545 7_556
Ni1 Ni2 Zn1 105.42(6) 3 7_556
Ni1 Ni2 Zn1 150.34(3) 3_545 7_556
B1 Ni2 Zn1 60.02(11) 7_546 7_546
B1 Ni2 Zn1 104.53(11) 7_556 7_546
B2 Ni2 Zn1 99.17(11) 3_545 7_546
B2 Ni2 Zn1 155.48(12) 3 7_546
Ni3 Ni2 Zn1 111.01(2) 5_655 7_546
Ni1 Ni2 Zn1 58.25(2) . 7_546
Zn1 Ni2 Zn1 95.27(5) 3 7_546
Zn1 Ni2 Zn1 59.00(3) 3_545 7_546
Ni1 Ni2 Zn1 150.34(3) 3 7_546
Ni1 Ni2 Zn1 105.42(6) 3_545 7_546
Zn1 Ni2 Zn1 66.51(7) 7_556 7_546
B2 Ni3 B2 84.60(17) 7_545 7
B2 Ni3 B1 50.21(15) 7_545 3_544
B2 Ni3 B1 104.81(14) 7 3_544
B2 Ni3 B1 104.81(14) 7_545 3_554
B2 Ni3 B1 50.21(15) 7 3_554
B1 Ni3 B1 83.42(17) 3_544 3_554
B2 Ni3 B2 50.7(2) 7_545 3_545
B2 Ni3 B2 105.06(9) 7 3_545
B1 Ni3 B2 89.21(14) 3_544 3_545
B1 Ni3 B2 150.33(16) 3_554 3_545
B2 Ni3 B2 105.06(9) 7_545 3
B2 Ni3 B2 50.7(2) 7 3
B1 Ni3 B2 150.33(16) 3_544 3
B1 Ni3 B2 89.21(14) 3_554 3
B2 Ni3 B2 83.11(17) 3_545 3
B2 Ni3 B1 137.42(9) 7_545 5_656
B2 Ni3 B1 137.42(9) 7 5_656
B1 Ni3 B1 108.91(12) 3_544 5_656
B1 Ni3 B1 108.91(12) 3_554 5_656
B2 Ni3 B1 100.68(14) 3_545 5_656
B2 Ni3 B1 100.68(13) 3 5_656
B2 Ni3 Ni1 145.61(12) 7_545 3
B2 Ni3 Ni1 93.34(11) 7 3
B1 Ni3 Ni1 158.33(11) 3_544 3
B1 Ni3 Ni1 99.85(11) 3_554 3
B2 Ni3 Ni1 97.52(11) 3_545 3
B2 Ni3 Ni1 51.32(11) 3 3
B1 Ni3 Ni1 49.65(7) 5_656 3
B2 Ni3 Ni1 93.34(11) 7_545 3_545
B2 Ni3 Ni1 145.61(12) 7 3_545
B1 Ni3 Ni1 99.85(11) 3_544 3_545
B1 Ni3 Ni1 158.33(11) 3_554 3_545
B2 Ni3 Ni1 51.32(11) 3_545 3_545
B2 Ni3 Ni1 97.52(11) 3 3_545
B1 Ni3 Ni1 49.65(7) 5_656 3_545
Ni1 Ni3 Ni1 69.47(8) 3 3_545
B2 Ni3 Ni2 52.51(10) 7_545 5_655
B2 Ni3 Ni2 52.51(10) 7 5_655
B1 Ni3 Ni2 52.31(10) 3_544 5_655
B1 Ni3 Ni2 52.31(10) 3_554 5_655
B2 Ni3 Ni2 101.11(11) 3_545 5_655
B2 Ni3 Ni2 101.11(11) 3 5_655
B1 Ni3 Ni2 150.75(11) 5_656 5_655
Ni1 Ni3 Ni2 144.31(4) 3 5_655
Ni1 Ni3 Ni2 144.31(4) 3_545 5_655
B2 Ni3 Ni3 149.28(12) 7_545 7_655
B2 Ni3 Ni3 95.85(11) 7 7_655
B1 Ni3 Ni3 100.74(11) 3_544 7_655
B1 Ni3 Ni3 55.74(11) 3_554 7_655
B2 Ni3 Ni3 153.77(11) 3_545 7_655
B2 Ni3 Ni3 98.64(11) 3 7_655
B1 Ni3 Ni3 53.17(8) 5_656 7_655
Ni1 Ni3 Ni3 65.11(4) 3 7_655
Ni1 Ni3 Ni3 102.75(5) 3_545 7_655
Ni2 Ni3 Ni3 104.18(3) 5_655 7_655
B2 Ni3 Ni3 95.85(11) 7_545 7_645
B2 Ni3 Ni3 149.28(12) 7 7_645
B1 Ni3 Ni3 55.74(11) 3_544 7_645
B1 Ni3 Ni3 100.74(11) 3_554 7_645
B2 Ni3 Ni3 98.64(11) 3_545 7_645
B2 Ni3 Ni3 153.77(11) 3 7_645
B1 Ni3 Ni3 53.17(8) 5_656 7_645
Ni1 Ni3 Ni3 102.75(5) 3 7_645
Ni1 Ni3 Ni3 65.11(4) 3_545 7_645
Ni2 Ni3 Ni3 104.18(3) 5_655 7_645
Ni3 Ni3 Ni3 68.52(8) 7_655 7_645
B1 Zn1 Ni1 48.02(7) . 7_556
B1 Zn1 Ni1 48.02(7) . 7_546
Ni1 Zn1 Ni1 69.10(8) 7_556 7_546
B1 Zn1 Ni1 159.37(10) . .
Ni1 Zn1 Ni1 117.17(2) 7_556 .
Ni1 Zn1 Ni1 117.17(2) 7_546 .
B1 Zn1 Zn1 91.91(10) . 5_556
Ni1 Zn1 Zn1 120.18(3) 7_556 5_556
Ni1 Zn1 Zn1 120.18(3) 7_546 5_556
Ni1 Zn1 Zn1 108.71(3) . 5_556
B1 Zn1 Ni2 133.84(7) . 3_445
Ni1 Zn1 Ni2 178.11(2) 7_556 3_445
Ni1 Zn1 Ni2 111.82(7) 7_546 3_445
Ni1 Zn1 Ni2 60.96(2) . 3_445
Zn1 Zn1 Ni2 60.96(2) 5_556 3_445
B1 Zn1 Ni2 133.84(7) . 3_455
Ni1 Zn1 Ni2 111.82(7) 7_556 3_455
Ni1 Zn1 Ni2 178.11(2) 7_546 3_455
Ni1 Zn1 Ni2 60.96(2) . 3_455
Zn1 Zn1 Ni2 60.96(2) 5_556 3_455
Ni2 Zn1 Ni2 67.20(7) 3_445 3_455
B1 Zn1 Ni2 49.18(7) . 7_556
Ni1 Zn1 Ni2 60.17(3) 7_556 7_556
Ni1 Zn1 Ni2 97.15(5) 7_546 7_556
Ni1 Zn1 Ni2 142.70(3) . 7_556
Zn1 Zn1 Ni2 60.04(2) 5_556 7_556
Ni2 Zn1 Ni2 121.00(3) 3_445 7_556
Ni2 Zn1 Ni2 84.73(5) 3_455 7_556
B1 Zn1 Ni2 49.18(7) . 7_546
Ni1 Zn1 Ni2 97.15(5) 7_556 7_546
Ni1 Zn1 Ni2 60.17(3) 7_546 7_546
Ni1 Zn1 Ni2 142.70(3) . 7_546
Zn1 Zn1 Ni2 60.04(2) 5_556 7_546
Ni2 Zn1 Ni2 84.73(5) 3_445 7_546
Ni2 Zn1 Ni2 121.00(3) 3_455 7_546
Ni2 Zn1 Ni2 66.51(7) 7_556 7_546
B1 Zn1 Zn1 105.22(8) . 7_556
Ni1 Zn1 Zn1 58.97(3) 7_556 7_556
Ni1 Zn1 Zn1 95.68(5) 7_546 7_556
Ni1 Zn1 Zn1 58.20(2) . 7_556
Zn1 Zn1 Zn1 142.12(4) 5_556 7_556
Ni2 Zn1 Zn1 119.16(4) 3_445 7_556
Ni2 Zn1 Zn1 83.55(5) 3_455 7_556
Ni2 Zn1 Zn1 106.92(6) 7_556 7_556
Ni2 Zn1 Zn1 152.27(3) 7_546 7_556
B1 Zn1 Zn1 105.22(8) . 7_546
Ni1 Zn1 Zn1 95.68(5) 7_556 7_546
Ni1 Zn1 Zn1 58.97(3) 7_546 7_546
Ni1 Zn1 Zn1 58.20(2) . 7_546
Zn1 Zn1 Zn1 142.12(4) 5_556 7_546
Ni2 Zn1 Zn1 83.55(5) 3_445 7_546
Ni2 Zn1 Zn1 119.16(4) 3_455 7_546
Ni2 Zn1 Zn1 152.27(3) 7_556 7_546
Ni2 Zn1 Zn1 106.92(6) 7_546 7_546
Zn1 Zn1 Zn1 65.60(8) 7_556 7_546
B1 Zn1 Zn1 90.0 . 1_565
Ni1 Zn1 Zn1 55.45(4) 7_556 1_565
Ni1 Zn1 Zn1 124.55(4) 7_546 1_565
Ni1 Zn1 Zn1 90.0 . 1_565
Zn1 Zn1 Zn1 90.0 5_556 1_565
Ni2 Zn1 Zn1 123.60(4) 3_445 1_565
Ni2 Zn1 Zn1 56.40(4) 3_455 1_565
Ni2 Zn1 Zn1 56.74(4) 7_556 1_565
Ni2 Zn1 Zn1 123.26(4) 7_546 1_565
Zn1 Zn1 Zn1 57.20(4) 7_556 1_565
Zn1 Zn1 Zn1 122.80(4) 7_546 1_565
B2 B1 Ni1 134.34(9) 5_556 7_556
B2 B1 Ni1 134.34(9) 5_556 7_546
Ni1 B1 Ni1 91.11(19) 7_556 7_546
B2 B1 Ni2 64.30(15) 5_556 7_546
Ni1 B1 Ni2 140.0(2) 7_556 7_546
Ni1 B1 Ni2 77.84(9) 7_546 7_546
B2 B1 Ni2 64.30(15) 5_556 7_556
Ni1 B1 Ni2 77.84(9) 7_556 7_556
Ni1 B1 Ni2 140.0(2) 7_546 7_556
Ni2 B1 Ni2 86.36(17) 7_546 7_556
B2 B1 Ni3 64.19(15) 5_556 3_456
Ni1 B1 Ni3 81.68(9) 7_556 3_456
Ni1 B1 Ni3 143.6(2) 7_546 3_456
Ni2 B1 Ni3 128.5(2) 7_546 3_456
Ni2 B1 Ni3 73.23(9) 7_556 3_456
B2 B1 Ni3 64.19(14) 5_556 3_446
Ni1 B1 Ni3 143.6(2) 7_556 3_446
Ni1 B1 Ni3 81.68(9) 7_546 3_446
Ni2 B1 Ni3 73.23(9) 7_546 3_446
Ni2 B1 Ni3 128.5(2) 7_556 3_446
Ni3 B1 Ni3 83.42(17) 3_456 3_446
B2 B1 Ni3 118.6(2) 5_556 5_656
Ni1 B1 Ni3 72.74(12) 7_556 5_656
Ni1 B1 Ni3 72.74(12) 7_546 5_656
Ni2 B1 Ni3 136.24(9) 7_546 5_656
Ni2 B1 Ni3 136.24(9) 7_556 5_656
Ni3 B1 Ni3 71.09(12) 3_456 5_656
Ni3 B1 Ni3 71.09(12) 3_446 5_656
B2 B1 Zn1 116.7(2) 5_556 .
Ni1 B1 Zn1 69.37(12) 7_556 .
Ni1 B1 Zn1 69.37(12) 7_546 .
Ni2 B1 Zn1 70.79(12) 7_546 .
Ni2 B1 Zn1 70.79(12) 7_556 .
Ni3 B1 Zn1 137.51(9) 3_456 .
Ni3 B1 Zn1 137.51(9) 3_446 .
Ni3 B1 Zn1 124.72(18) 5_656 .
B1 B2 B2 112.0(4) 5_556 5
B1 B2 Ni1 126.8(3) 5_556 .
B2 B2 Ni1 121.2(3) 5 .
B1 B2 Ni2 64.28(15) 5_556 3_455
B2 B2 Ni2 134.90(13) 5 3_455
Ni1 B2 Ni2 77.93(13) . 3_455
B1 B2 Ni2 64.28(15) 5_556 3_445
B2 B2 Ni2 134.90(13) 5 3_445
Ni1 B2 Ni2 77.93(13) . 3_445
Ni2 B2 Ni2 86.34(17) 3_455 3_445
B1 B2 Ni3 65.60(15) 5_556 7_545
B2 B2 Ni3 65.52(18) 5 7_545
Ni1 B2 Ni3 137.62(9) . 7_545
Ni2 B2 Ni3 129.9(2) 3_455 7_545
Ni2 B2 Ni3 73.73(9) 3_445 7_545
B1 B2 Ni3 65.60(15) 5_556 7
B2 B2 Ni3 65.52(18) 5 7
Ni1 B2 Ni3 137.62(9) . 7
Ni2 B2 Ni3 73.73(9) 3_455 7
Ni2 B2 Ni3 129.9(2) 3_445 7
Ni3 B2 Ni3 84.60(17) 7_545 7
B1 B2 Ni3 136.49(11) 5_556 3_455
B2 B2 Ni3 63.76(18) 5 3_455
Ni1 B2 Ni3 73.31(13) . 3_455
Ni2 B2 Ni3 88.22(9) 3_455 3_455
Ni2 B2 Ni3 151.2(2) 3_445 3_455
Ni3 B2 Ni3 129.3(2) 7_545 3_455
Ni3 B2 Ni3 74.94(9) 7 3_455
B1 B2 Ni3 136.49(11) 5_556 3_445
B2 B2 Ni3 63.76(18) 5 3_445
Ni1 B2 Ni3 73.31(13) . 3_445
Ni2 B2 Ni3 151.2(2) 3_455 3_445
Ni2 B2 Ni3 88.22(9) 3_445 3_445
Ni3 B2 Ni3 74.94(9) 7_545 3_445
Ni3 B2 Ni3 129.3(2) 7 3_445
Ni3 B2 Ni3 83.11(17) 3_455 3_445

loop_
_geom_bond_atom_site_label_1
_geom_bond_atom_site_label_2
_geom_bond_distance
_geom_bond_site_symmetry_2
Ni1 B1 2.025(3) 7_556
Ni1 B1 2.025(3) 7_546
Ni1 B2 2.068(4) .
Ni1 Ni3 2.5379(13) 3_445
Ni1 Ni3 2.5379(13) 3_455
Ni1 Zn1 2.5498(13) 7_556
Ni1 Zn1 2.5498(12) 7_546
Ni1 Zn1 2.5710(7) .
Ni1 Ni2 2.6011(7) .
Ni1 Ni2 2.6299(12) 3_445
Ni1 Ni2 2.6299(12) 3_455
Ni1 Ni3 2.7480(7) 5_655
Ni2 B1 2.113(3) 7_546
Ni2 B1 2.113(3) 7_556
Ni2 B2 2.114(3) 3_545
Ni2 B2 2.114(3) 3
Ni2 Ni3 2.5570(7) 5_655
Ni2 Zn1 2.6129(12) 3
Ni2 Zn1 2.6129(12) 3_545
Ni2 Ni1 2.6299(12) 3
Ni2 Ni1 2.6299(12) 3_545
Ni2 Zn1 2.6370(12) 7_556
Ni2 Zn1 2.6370(12) 7_546
Ni3 B2 2.149(3) 7_545
Ni3 B2 2.149(3) 7
Ni3 B1 2.173(3) 3_544
Ni3 B1 2.173(3) 3_554
Ni3 B2 2.180(3) 3_545
Ni3 B2 2.180(3) 3
Ni3 B1 2.244(4) 5_656
Ni3 Ni1 2.5379(13) 3
Ni3 Ni1 2.5379(13) 3_545
Ni3 Ni2 2.5570(7) 5_655
Ni3 Ni3 2.5686(14) 7_655
Ni3 Ni3 2.5686(14) 7_645
Zn1 B1 2.419(4) .
Zn1 Ni1 2.5498(12) 7_556
Zn1 Ni1 2.5498(13) 7_546
Zn1 Zn1 2.5852(9) 5_556
Zn1 Ni2 2.6129(12) 3_445
Zn1 Ni2 2.6129(12) 3_455
Zn1 Ni2 2.6370(12) 7_556
Zn1 Ni2 2.6370(12) 7_546
Zn1 Zn1 2.6693(13) 7_556
Zn1 Zn1 2.6693(13) 7_546
Zn1 Zn1 2.892(4) 1_565
B1 B2 1.834(6) 5_556
B1 Ni1 2.025(3) 7_556
B1 Ni1 2.025(3) 7_546
B1 Ni2 2.113(3) 7_546
B1 Ni2 2.113(3) 7_556
B1 Ni3 2.173(3) 3_456
B1 Ni3 2.173(3) 3_446
B1 Ni3 2.244(4) 5_656
B2 B1 1.834(6) 5_556
B2 B2 1.854(8) 5
B2 Ni2 2.114(3) 3_455
B2 Ni2 2.114(3) 3_445
B2 Ni3 2.149(3) 7_545
B2 Ni3 2.149(3) 7
B2 Ni3 2.180(3) 3_455
B2 Ni3 2.180(3) 3_445
